data_2205201
loop_
_publ_author_name
'Yamin, Bohari M.'
'Yusof, M. Sukeri M.'

_publ_section_title
;
 Bis[\m-1-(2-pyridyl-\k<i>N</i>)ethanone
 4-phenylthiosemicarbazonato-\k^2^<i>N</i>^1^,<i>S</i>]bis[iodomercury(II)]
;
_journal_issue 3
_journal_name_full 'Acta Crystallographica Section E'
_journal_page_first m454
_journal_page_last m456
_journal_paper_doi 10.1107/S1600536805002898
_journal_volume 61
_journal_year 2005
_chemical_formula_iupac '[Hg2 (C14 H13 N4 S1)2 I2]'
_chemical_formula_moiety 'C28 H26 Hg2 I2 N8 S2'
_chemical_formula_sum 'C28 H26 Hg2 I2 N8 S2'
_chemical_formula_weight 1193.67
_chemical_name_systematic
;
Bis[\m-1-(2-pyridyl-\kN)ethanone
4-phenylthiosemicarbazonato-\k^2^N^1^,S]bis[iodomercury(II)]
;
_space_group_IT_number 15
_symmetry_cell_setting monoclinic
_symmetry_space_group_name_Hall '-C 2yc'
_symmetry_space_group_name_H-M 'C 1 2/c 1'
_atom_sites_solution_hydrogens geom
_atom_sites_solution_primary direct
_atom_sites_solution_secondary difmap
_audit_creation_method SHELXL-97
_cell_angle_alpha 90.00
_cell_angle_beta 129.174(2)
_cell_angle_gamma 90.00
_cell_formula_units_Z 4
_cell_length_a 18.466(3)
_cell_length_b 16.745(2)
_cell_length_c 13.9140(19)
_cell_measurement_reflns_used 8944
_cell_measurement_temperature 293(2)
_cell_measurement_theta_max 27.6
_cell_measurement_theta_min 1.8
_cell_volume 3335.3(8)
_computing_cell_refinement 'SAINT (Siemens, 1996)'
_computing_data_collection 'SMART (Siemens, 1996)'
_computing_data_reduction SAINT
_computing_molecular_graphics SHELXTL
_computing_publication_material
;
SHELXTL, PARST (Nardelli, 1995) and PLATON (Spek, 2003)
;
_computing_structure_refinement 'SHELXTL (Sheldrick, 1997)'
_computing_structure_solution 'SHELXTL (Sheldrick, 1997)'
_diffrn_ambient_temperature 293(2)
_diffrn_detector_area_resol_mean 83.66
_diffrn_measured_fraction_theta_full 0.99
_diffrn_measured_fraction_theta_max 0.99
_diffrn_measurement_device_type 'Bruker SMART APEX CCD area-detector'
_diffrn_measurement_method \w
_diffrn_radiation_monochromator graphite
_diffrn_radiation_source 'fine-focus sealed tube'
_diffrn_radiation_type MoK\a
_diffrn_radiation_wavelength 0.71073
_diffrn_reflns_av_R_equivalents 0.033
_diffrn_reflns_av_sigmaI/netI 0.025
_diffrn_reflns_limit_h_max 24
_diffrn_reflns_limit_h_min -24
_diffrn_reflns_limit_k_max 21
_diffrn_reflns_limit_k_min -21
_diffrn_reflns_limit_l_max 18
_diffrn_reflns_limit_l_min -18
_diffrn_reflns_number 21199
_diffrn_reflns_theta_full 27.6
_diffrn_reflns_theta_max 27.6
_diffrn_reflns_theta_min 1.8
_diffrn_standards_decay_% 0
_diffrn_standards_interval_count 0
_diffrn_standards_number 0
_exptl_absorpt_coefficient_mu 11.204
_exptl_absorpt_correction_T_max 0.233
_exptl_absorpt_correction_T_min 0.072
_exptl_absorpt_correction_type multi-scan
_exptl_absorpt_process_details '(SADABS; Sheldrick, 1996)'
_exptl_crystal_colour colourless
_exptl_crystal_density_diffrn 2.377
_exptl_crystal_density_method 'not measured'
_exptl_crystal_description block
_exptl_crystal_F_000 2192
_exptl_crystal_size_max 0.38
_exptl_crystal_size_mid 0.18
_exptl_crystal_size_min 0.13
_refine_diff_density_max 1.31
_refine_diff_density_min -0.58
_refine_ls_extinction_method none
_refine_ls_goodness_of_fit_ref 1.05
_refine_ls_hydrogen_treatment constr
_refine_ls_matrix_type full
_refine_ls_number_parameters 190
_refine_ls_number_reflns 3875
_refine_ls_number_restraints 0
_refine_ls_restrained_S_all 1.05
_refine_ls_R_factor_all 0.033
_refine_ls_R_factor_gt 0.026
_refine_ls_shift/su_max 0.000
_refine_ls_shift/su_mean 0.000
_refine_ls_structure_factor_coef Fsqd
_refine_ls_weighting_details 'calc w = 1/[\s^2^(Fo^2^)+(0.0336P)^2^+5.0737P] where P = (Fo^2^+2Fc^2^)/3'
_refine_ls_weighting_scheme calc
_refine_ls_wR_factor_gt 0.066
_refine_ls_wR_factor_ref 0.068
_reflns_number_gt 3277
_reflns_number_total 3875
_reflns_threshold_expression I>2\s(I)
_cod_data_source_file br6172.cif
_cod_data_source_block I
_cod_depositor_comments
;
The following automatic conversions were performed:
'_symmetry_cell_setting' value 'Monoclinic' changed to 'monoclinic'
according to '/home/saulius/struct/CIF-dictionaries/cif_core.dic'
dictionary named 'cif_core.dic' version 2.4.1 from 2010-06-29.

Automatic conversion script
Id: cif_fix_enum 1527 2010-12-29 10:47:43Z saulius 

The following automatic conversions were performed:

'_symmetry_cell_setting' value 'Monoclinic' changed to 'monoclinic'
according to /home/saulius/struct/CIF-dictionaries/cif_core.dic
dictionary named 'cif_core.dic' version 2.4.1 from 2010-06-29.

Automatic conversion script
Id: cif_fix_values 1715 2011-07-08 13:25:40Z adriana 
;
_cod_original_sg_symbol_H-M 'C 2/c'
_cod_database_code 2205201
_cod_database_fobs_code 2205201

loop_
_symmetry_equiv_pos_as_xyz
'x, y, z'
'-x, y, -z+1/2'
'x+1/2, y+1/2, z'
'-x+1/2, y+1/2, -z+1/2'
'-x, -y, -z'
'x, -y, z-1/2'
'-x+1/2, -y+1/2, -z'
'x+1/2, -y+1/2, z-1/2'

loop_
_atom_site_label
_atom_site_fract_x
_atom_site_fract_y
_atom_site_fract_z
_atom_site_U_iso_or_equiv
_atom_site_adp_type
_atom_site_calc_flag
_atom_site_refinement_flags
_atom_site_occupancy
_atom_site_type_symbol
Hg1 0.570600(10) 0.17471(2) 0.41619(2) 0.05013(8) Uani d . 1 Hg
I1 0.60536(2) 0.30807(2) 0.54338(4) 0.07217(13) Uani d . 1 I
S1 0.60992(7) 0.16663(6) 0.26337(11) 0.0418(2) Uani d . 1 S
N1 0.7105(2) 0.0386(2) 0.3607(3) 0.0439(8) Uani d . 1 N
H1A 0.7477 0.0775 0.4050 0.053 Uiso calc R 1 H
N2 0.4387(2) 0.0090(2) 0.3086(3) 0.0413(7) Uani d . 1 N
N3 0.5270(2) 0.03771(19) 0.4022(3) 0.0385(7) Uani d . 1 N
N4 0.6987(3) 0.0940(2) 0.5749(3) 0.0492(9) Uani d . 1 N
C1 0.8462(4) -0.0377(3) 0.5053(5) 0.0585(12) Uani d . 1 C
H1B 0.8765 0.0101 0.5443 0.070 Uiso calc R 1 H
C2 0.8935(5) -0.1084(4) 0.5512(6) 0.0776(17) Uani d . 1 C
H2C 0.9562 -0.1085 0.6213 0.093 Uiso calc R 1 H
C3 0.8497(6) -0.1787(4) 0.4952(8) 0.096(2) Uani d . 1 C
H3A 0.8815 -0.2268 0.5280 0.115 Uiso calc R 1 H
C4 0.7582(5) -0.1776(3) 0.3902(7) 0.089(2) Uani d . 1 C
H4A 0.7289 -0.2255 0.3503 0.107 Uiso calc R 1 H
C5 0.7085(4) -0.1075(3) 0.3418(5) 0.0643(13) Uani d . 1 C
H5A 0.6461 -0.1077 0.2709 0.077 Uiso calc R 1 H
C6 0.7533(3) -0.0373(3) 0.4010(4) 0.0465(10) Uani d . 1 C
C7 0.6228(3) 0.0618(2) 0.2664(4) 0.0388(9) Uani d . 1 C
C8 0.5898(3) -0.0146(2) 0.4739(4) 0.0405(9) Uani d . 1 C
C9 0.5720(4) -0.1017(3) 0.4602(5) 0.0621(13) Uani d . 1 C
H9A 0.5077 -0.1117 0.3908 0.093 Uiso calc R 1 H
H9B 0.5855 -0.1226 0.5342 0.093 Uiso calc R 1 H
H9C 0.6113 -0.1274 0.4465 0.093 Uiso calc R 1 H
C10 0.6841(3) 0.0156(3) 0.5742(4) 0.0418(9) Uani d . 1 C
C11 0.7824(4) 0.1238(3) 0.6622(5) 0.0618(13) Uani d . 1 C
H11A 0.7911 0.1784 0.6615 0.074 Uiso calc R 1 H
C12 0.8568(4) 0.0790(4) 0.7534(5) 0.0661(14) Uani d . 1 C
H12A 0.9151 0.1020 0.8122 0.079 Uiso calc R 1 H
C13 0.8424(4) -0.0015(4) 0.7553(5) 0.0659(14) Uani d . 1 C
H13A 0.8908 -0.0339 0.8174 0.079 Uiso calc R 1 H
C14 0.7561(3) -0.0332(3) 0.6646(4) 0.0548(12) Uani d . 1 C
H14A 0.7459 -0.0876 0.6639 0.066 Uiso calc R 1 H

loop_
_atom_site_aniso_label
_atom_site_aniso_U_11
_atom_site_aniso_U_22
_atom_site_aniso_U_33
_atom_site_aniso_U_12
_atom_site_aniso_U_13
_atom_site_aniso_U_23
Hg1 0.05786(13) 0.02722(10) 0.05052(11) -0.00165(7) 0.02720(9) -0.00433(6)
I1 0.0549(2) 0.04750(19) 0.0834(3) -0.00232(15) 0.02905(19) -0.02969(17)
S1 0.0399(5) 0.0300(5) 0.0548(6) 0.0008(4) 0.0296(5) 0.0045(4)
N1 0.0431(19) 0.0367(18) 0.051(2) 0.0068(15) 0.0292(17) 0.0000(15)
N2 0.0462(19) 0.0324(17) 0.051(2) -0.0051(15) 0.0331(17) -0.0025(15)
N3 0.0459(19) 0.0316(17) 0.0463(18) -0.0010(14) 0.0331(17) 0.0003(14)
N4 0.052(2) 0.041(2) 0.047(2) -0.0019(16) 0.0271(18) -0.0013(16)
C1 0.059(3) 0.053(3) 0.060(3) 0.016(2) 0.036(3) 0.013(2)
C2 0.071(4) 0.069(4) 0.080(4) 0.029(3) 0.042(3) 0.025(3)
C3 0.102(5) 0.049(4) 0.116(6) 0.036(3) 0.059(5) 0.032(3)
C4 0.087(5) 0.044(3) 0.110(5) 0.018(3) 0.050(4) 0.011(3)
C5 0.071(3) 0.039(3) 0.079(4) 0.014(2) 0.045(3) 0.011(2)
C6 0.059(3) 0.043(2) 0.053(3) 0.016(2) 0.043(2) 0.0128(19)
C7 0.049(2) 0.032(2) 0.049(2) 0.0100(17) 0.037(2) 0.0069(17)
C8 0.053(2) 0.0300(19) 0.048(2) 0.0032(17) 0.037(2) 0.0034(17)
C9 0.082(4) 0.032(2) 0.074(3) 0.002(2) 0.049(3) 0.004(2)
C10 0.054(2) 0.040(2) 0.041(2) 0.0072(19) 0.035(2) 0.0053(17)
C11 0.066(3) 0.048(3) 0.056(3) -0.008(2) 0.031(3) -0.003(2)
C12 0.047(3) 0.085(4) 0.053(3) -0.006(3) 0.026(2) 0.003(3)
C13 0.051(3) 0.085(4) 0.057(3) 0.016(3) 0.032(3) 0.022(3)
C14 0.063(3) 0.050(3) 0.061(3) 0.013(2) 0.044(3) 0.018(2)

loop_
_atom_type_symbol
_atom_type_description
_atom_type_scat_dispersion_real
_atom_type_scat_dispersion_imag
_atom_type_scat_source
C C 0.0033 0.0016 'International Tables Vol C Tables 4.2.6.8 and 6.1.1.4'
H H 0.0000 0.0000 'International Tables Vol C Tables 4.2.6.8 and 6.1.1.4'
N N 0.0061 0.0033 'International Tables Vol C Tables 4.2.6.8 and 6.1.1.4'
S S 0.1246 0.1234 'International Tables Vol C Tables 4.2.6.8 and 6.1.1.4'
I I -0.4742 1.8119 'International Tables Vol C Tables 4.2.6.8 and 6.1.1.4'
Hg Hg -2.3894 9.2266 'International Tables Vol C Tables 4.2.6.8 and 6.1.1.4'

loop_
_geom_angle_atom_site_label_1
_geom_angle_atom_site_label_2
_geom_angle_atom_site_label_3
_geom_angle_site_symmetry_1
_geom_angle_site_symmetry_3
_geom_angle
_geom_angle_publ_flag
N4 Hg1 N3 . . 67.63(12) yes
N4 Hg1 S1 . 2_655 140.71(9) yes
N3 Hg1 S1 . 2_655 73.32(9) yes
N4 Hg1 S1 . . 95.73(9) yes
N3 Hg1 S1 . . 97.71(8) yes
S1 Hg1 S1 2_655 . 93.48(3) yes
N4 Hg1 I1 . . 100.24(9) yes
N3 Hg1 I1 . . 141.58(8) yes
S1 Hg1 I1 2_655 . 107.74(2) yes
S1 Hg1 I1 . . 120.20(2) yes
C7 S1 Hg1 . 2_655 98.36(15) ?
C7 S1 Hg1 . . 97.64(13) ?
Hg1 S1 Hg1 2_655 . 86.22(3) yes
C7 N1 C6 . . 132.3(4) ?
C7 N1 H1A . . 113.8 ?
C6 N1 H1A . . 113.8 ?
C7 N2 N3 2_655 . 115.9(3) ?
C8 N3 N2 . . 116.5(3) ?
C8 N3 Hg1 . . 119.8(3) ?
N2 N3 Hg1 . . 123.1(2) ?
C11 N4 C10 . . 119.4(4) ?
C11 N4 Hg1 . . 122.5(3) ?
C10 N4 Hg1 . . 118.1(3) ?
C2 C1 C6 . . 119.9(5) ?
C2 C1 H1B . . 120.1 ?
C6 C1 H1B . . 120.1 ?
C3 C2 C1 . . 120.6(6) ?
C3 C2 H2C . . 119.7 ?
C1 C2 H2C . . 119.7 ?
C2 C3 C4 . . 119.2(5) ?
C2 C3 H3A . . 120.4 ?
C4 C3 H3A . . 120.4 ?
C3 C4 C5 . . 121.7(6) ?
C3 C4 H4A . . 119.1 ?
C5 C4 H4A . . 119.1 ?
C6 C5 C4 . . 118.3(6) ?
C6 C5 H5A . . 120.9 ?
C4 C5 H5A . . 120.9 ?
C5 C6 C1 . . 120.4(4) ?
C5 C6 N1 . . 124.0(4) ?
C1 C6 N1 . . 115.6(4) ?
N2 C7 N1 2_655 . 119.6(4) ?
N2 C7 S1 2_655 . 128.6(3) ?
N1 C7 S1 . . 111.8(3) ?
N3 C8 C10 . . 116.8(4) ?
N3 C8 C9 . . 123.6(4) ?
C10 C8 C9 . . 119.6(4) ?
C8 C9 H9A . . 109.5 ?
C8 C9 H9B . . 109.5 ?
H9A C9 H9B . . 109.5 ?
C8 C9 H9C . . 109.5 ?
H9A C9 H9C . . 109.5 ?
H9B C9 H9C . . 109.5 ?
N4 C10 C14 . . 120.0(4) ?
N4 C10 C8 . . 117.1(4) ?
C14 C10 C8 . . 122.9(4) ?
N4 C11 C12 . . 123.7(5) ?
N4 C11 H11A . . 118.1 ?
C12 C11 H11A . . 118.1 ?
C11 C12 C13 . . 117.6(5) ?
C11 C12 H12A . . 121.2 ?
C13 C12 H12A . . 121.2 ?
C14 C13 C12 . . 119.2(5) ?
C14 C13 H13A . . 120.4 ?
C12 C13 H13A . . 120.4 ?
C13 C14 C10 . . 120.1(5) ?
C13 C14 H14A . . 120.0 ?
C10 C14 H14A . . 120.0 ?

loop_
_geom_bond_atom_site_label_1
_geom_bond_atom_site_label_2
_geom_bond_site_symmetry_2
_geom_bond_distance
_geom_bond_publ_flag
Hg1 N4 . 2.387(4) yes
Hg1 N3 . 2.398(3) yes
Hg1 S1 2_655 2.6173(11) yes
Hg1 S1 . 2.6490(12) yes
Hg1 I1 . 2.6635(4) yes
S1 C7 . 1.768(4) ?
S1 Hg1 2_655 2.6173(11) ?
N1 C7 . 1.346(5) ?
N1 C6 . 1.413(5) ?
N1 H1A . 0.8600 ?
N2 C7 2_655 1.290(5) yes
N2 N3 . 1.379(5) ?
N3 C8 . 1.283(5) ?
N4 C11 . 1.319(6) ?
N4 C10 . 1.339(5) ?
C1 C2 . 1.368(7) ?
C1 C6 . 1.380(7) ?
C1 H1B . 0.9300 ?
C2 C3 . 1.359(9) ?
C2 H2C . 0.9300 ?
C3 C4 . 1.367(10) ?
C3 H3A . 0.9300 ?
C4 C5 . 1.376(7) ?
C4 H4A . 0.9300 ?
C5 C6 . 1.372(7) ?
C5 H5A . 0.9300 ?
C7 N2 2_655 1.290(5) ?
C8 C10 . 1.472(6) ?
C8 C9 . 1.481(6) ?
C9 H9A . 0.9600 ?
C9 H9B . 0.9600 ?
C9 H9C . 0.9600 ?
C10 C14 . 1.379(6) ?
C11 C12 . 1.362(7) ?
C11 H11A . 0.9300 ?
C12 C13 . 1.378(8) ?
C12 H12A . 0.9300 ?
C13 C14 . 1.369(7) ?
C13 H13A . 0.9300 ?
C14 H14A . 0.9300 ?

loop_
_geom_hbond_atom_site_label_D
_geom_hbond_atom_site_label_H
_geom_hbond_atom_site_label_A
_geom_hbond_site_symmetry_A
_geom_hbond_distance_DH
_geom_hbond_distance_HA
_geom_hbond_distance_DA
_geom_hbond_angle_DHA
_geom_hbond_publ_flag
C9 H9A N2 1_555 0.96 2.27 2.718(7) 107 no
C5 H5A N2 2_655 0.93 2.30 2.896(7) 121 no
N1 H1A I1 7_656 0.86 3.01 3.769(4) 147 yes

loop_
_geom_torsion_atom_site_label_1
_geom_torsion_atom_site_label_2
_geom_torsion_atom_site_label_3
_geom_torsion_atom_site_label_4
_geom_torsion_site_symmetry_1
_geom_torsion_site_symmetry_4
_geom_torsion
N4 Hg1 S1 C7 . . 49.76(17)
N3 Hg1 S1 C7 . . -18.37(17)
S1 Hg1 S1 C7 2_655 . -92.00(15)
I1 Hg1 S1 C7 . . 155.13(14)
N4 Hg1 S1 Hg1 . 2_655 147.70(9)
N3 Hg1 S1 Hg1 . 2_655 79.56(9)
S1 Hg1 S1 Hg1 2_655 2_655 5.94(4)
I1 Hg1 S1 Hg1 . 2_655 -106.93(2)
C7 N2 N3 C8 2_655 . -177.0(4)
C7 N2 N3 Hg1 2_655 . -6.1(5)
N4 Hg1 N3 C8 . . -6.3(3)
S1 Hg1 N3 C8 2_655 . 178.1(3)
S1 Hg1 N3 C8 . . 86.8(3)
I1 Hg1 N3 C8 . . -84.2(3)
N4 Hg1 N3 N2 . . -176.8(3)
S1 Hg1 N3 N2 2_655 . 7.5(3)
S1 Hg1 N3 N2 . . -83.8(3)
I1 Hg1 N3 N2 . . 105.3(3)
N3 Hg1 N4 C11 . . -177.5(4)
S1 Hg1 N4 C11 2_655 . -170.8(3)
S1 Hg1 N4 C11 . . 86.5(4)
I1 Hg1 N4 C11 . . -35.6(4)
N3 Hg1 N4 C10 . . 2.6(3)
S1 Hg1 N4 C10 2_655 . 9.2(4)
S1 Hg1 N4 C10 . . -93.4(3)
I1 Hg1 N4 C10 . . 144.5(3)
C6 C1 C2 C3 . . -0.3(9)
C1 C2 C3 C4 . . 1.9(11)
C2 C3 C4 C5 . . -2.2(13)
C3 C4 C5 C6 . . 0.8(11)
C4 C5 C6 C1 . . 0.8(8)
C4 C5 C6 N1 . . 179.6(5)
C2 C1 C6 C5 . . -1.1(7)
C2 C1 C6 N1 . . -180.0(5)
C7 N1 C6 C5 . . 2.5(7)
C7 N1 C6 C1 . . -178.6(4)
C6 N1 C7 N2 . 2_655 -1.8(7)
C6 N1 C7 S1 . . 179.1(4)
Hg1 S1 C7 N2 2_655 2_655 6.6(4)
Hg1 S1 C7 N2 . 2_655 93.9(4)
Hg1 S1 C7 N1 2_655 . -174.4(3)
Hg1 S1 C7 N1 . . -87.1(3)
N2 N3 C8 C10 . . -179.9(3)
Hg1 N3 C8 C10 . . 8.9(5)
N2 N3 C8 C9 . . 0.4(6)
Hg1 N3 C8 C9 . . -170.8(3)
C11 N4 C10 C14 . . 0.4(6)
Hg1 N4 C10 C14 . . -179.6(3)
C11 N4 C10 C8 . . -179.3(4)
Hg1 N4 C10 C8 . . 0.6(5)
N3 C8 C10 N4 . . -6.3(5)
C9 C8 C10 N4 . . 173.4(4)
N3 C8 C10 C14 . . 174.0(4)
C9 C8 C10 C14 . . -6.3(6)
C10 N4 C11 C12 . . 0.4(8)
Hg1 N4 C11 C12 . . -179.6(4)
N4 C11 C12 C13 . . -1.6(8)
C11 C12 C13 C14 . . 2.0(8)
C12 C13 C14 C10 . . -1.3(8)
N4 C10 C14 C13 . . 0.1(7)
C8 C10 C14 C13 . . 179.8(4)
